data_1527211
loop_
_publ_author_name
'Carlsson, B.'
'Rundqvist, S.'

_publ_section_title
;
 The crystal structure of Nb4 As3
;
_journal_name_full 'Acta Chemica Scandinavica (1-27,1973-42,1988)'
_journal_page_first 1742
_journal_page_last 1752
_journal_volume 25
_journal_year 1971
_chemical_formula_sum 'As3 Nb4'
_chemical_name_systematic 'Nb4 As3'
_space_group_IT_number 63
_symmetry_space_group_name_Hall '-C 2c 2'
_symmetry_space_group_name_H-M 'C m c m'
_cell_angle_alpha 90
_cell_angle_beta 90
_cell_angle_gamma 90
_cell_formula_units_Z 8
_cell_length_a 3.5161
_cell_length_b 14.6605
_cell_length_c 18.8303
_cell_volume 970.660
_citation_journal_id_ASTM ACSAA4
_cod_data_source_file Carlsson_ACSAA4_1971_1195.cif
_cod_data_source_block As3Nb4
_cod_original_cell_volume 970.6602
_cod_database_code 1527211

loop_
_symmetry_equiv_pos_as_xyz
x,y,z
-x,-y,z+1/2
x,-y,-z
-x,y,-z+1/2
-x,-y,-z
x,y,-z-1/2
-x,y,z
x,-y,z-1/2
x+1/2,y+1/2,z
-x+1/2,-y+1/2,z+1/2
x+1/2,-y+1/2,-z
-x+1/2,y+1/2,-z+1/2
-x+1/2,-y+1/2,-z
x+1/2,y+1/2,-z-1/2
-x+1/2,y+1/2,z
x+1/2,-y+1/2,z-1/2

loop_
_atom_site_label
_atom_site_type_symbol
_atom_site_fract_x
_atom_site_fract_y
_atom_site_fract_z
_atom_site_occupancy
_atom_site_U_iso_or_equiv
Nb4 Nb+2 0 0 0 1 0.0
As2 As-3 0 0.15774 0.07725 1 0.0
Nb3 Nb+2 0 0.33177 0.02848 1 0.0
As1 As-3 0 0.09818 0.88215 1 0.0
Nb1 Nb+2 0 0.26241 0.83821 1 0.0
Nb5 Nb+2 0 0.94676 0.25 1 0.0
As4 As-3 0 0.5879 0.25 1 0.0
Nb2 Nb+2 0 0.46616 0.88002 1 0.0
As3 As-3 0 0.30758 0.25 1 0.0
